data_2230066
loop_
_publ_author_name
'Arshad, Afsheen'
'Osman, Hasnah'
'Lam, Chan Kit'
'Hemamalini, Madhukar'
'Fun, Hoong-Kun'

_publ_section_title
;
 6-Bromo-3-{2-[2-(diphenylmethylene)hydrazinyl]-1,3-thiazol-5-yl}-2<i>H</i>-chromen-2-one
 chloroform monosolvate
;
_journal_coeditor_code LH5227
_journal_issue 5
_journal_name_full 'Acta Crystallographica Section E'
_journal_page_first o1079
_journal_page_last o1080
_journal_paper_doi 10.1107/S1600536811012335
_journal_volume 67
_journal_year 2011
_chemical_formula_iupac 'C25 H16 Br N3 O2 S, C H Cl3'
_chemical_formula_moiety 'C25 H16 Br N3 O2 S, C H Cl3'
_chemical_formula_sum 'C26 H17 Br Cl3 N3 O2 S'
_chemical_formula_weight 621.75
_chemical_name_systematic
;
6-Bromo-3-{2-[2-(diphenylmethylene)hydrazinyl]-1,3-thiazol-5-yl}-
2<i>H</i>-chromen-2-one chloroform monosolvate
;
_space_group_IT_number 2
_symmetry_cell_setting triclinic
_symmetry_space_group_name_Hall '-P 1'
_symmetry_space_group_name_H-M 'P -1'
_atom_sites_solution_hydrogens geom
_atom_sites_solution_primary direct
_atom_sites_solution_secondary difmap
_audit_creation_method SHELXL-97
_cell_angle_alpha 114.157(2)
_cell_angle_beta 92.879(2)
_cell_angle_gamma 100.384(2)
_cell_formula_units_Z 2
_cell_length_a 8.0774(3)
_cell_length_b 12.6782(5)
_cell_length_c 14.4396(5)
_cell_measurement_reflns_used 4500
_cell_measurement_temperature 296(2)
_cell_measurement_theta_max 29.59
_cell_measurement_theta_min 2.85
_cell_volume 1314.40(9)
_computing_cell_refinement 'SAINT (Bruker, 2009)'
_computing_data_collection 'APEX2 (Bruker, 2009)'
_computing_data_reduction 'SAINT (Bruker, 2009)'
_computing_molecular_graphics 'SHELXTL (Sheldrick, 2008)'
_computing_publication_material 'SHELXTL (Sheldrick, 2008) and PLATON (Spek, 2009)'
_computing_structure_refinement 'SHELXTL (Sheldrick, 2008)'
_computing_structure_solution 'SHELXTL (Sheldrick, 2008)'
_diffrn_ambient_temperature 296(2)
_diffrn_measured_fraction_theta_full 0.989
_diffrn_measured_fraction_theta_max 0.989
_diffrn_measurement_device_type
;
Bruker SMART APEXII CCD area-detector
;
_diffrn_measurement_method '\f and \w'
_diffrn_radiation_monochromator graphite
_diffrn_radiation_source 'fine-focus sealed tube'
_diffrn_radiation_type MoK\a
_diffrn_radiation_wavelength 0.71073
_diffrn_reflns_av_R_equivalents 0.0411
_diffrn_reflns_av_sigmaI/netI 0.0670
_diffrn_reflns_limit_h_max 11
_diffrn_reflns_limit_h_min -11
_diffrn_reflns_limit_k_max 17
_diffrn_reflns_limit_k_min -17
_diffrn_reflns_limit_l_max 20
_diffrn_reflns_limit_l_min -20
_diffrn_reflns_number 21464
_diffrn_reflns_theta_full 30.09
_diffrn_reflns_theta_max 30.09
_diffrn_reflns_theta_min 1.56
_diffrn_standards_number 0
_exptl_absorpt_coefficient_mu 1.978
_exptl_absorpt_correction_T_max 0.8905
_exptl_absorpt_correction_T_min 0.4012
_exptl_absorpt_correction_type multi-scan
_exptl_absorpt_process_details '(SADABS; Bruker, 2009)'
_exptl_crystal_colour yellow
_exptl_crystal_density_diffrn 1.571
_exptl_crystal_density_method 'not measured'
_exptl_crystal_description plate
_exptl_crystal_F_000 624
_exptl_crystal_size_max 0.56
_exptl_crystal_size_mid 0.14
_exptl_crystal_size_min 0.06
_refine_diff_density_max 0.354
_refine_diff_density_min -0.396
_refine_ls_extinction_method none
_refine_ls_goodness_of_fit_ref 0.999
_refine_ls_hydrogen_treatment mixed
_refine_ls_matrix_type full
_refine_ls_number_parameters 357
_refine_ls_number_reflns 7663
_refine_ls_number_restraints 0
_refine_ls_restrained_S_all 0.999
_refine_ls_R_factor_all 0.1411
_refine_ls_R_factor_gt 0.0473
_refine_ls_shift/su_max 0.001
_refine_ls_shift/su_mean 0.000
_refine_ls_structure_factor_coef Fsqd
_refine_ls_weighting_details 'calc w=1/[\s^2^(Fo^2^)+(0.0487P)^2^+0.0043P] where P=(Fo^2^+2Fc^2^)/3'
_refine_ls_weighting_scheme calc
_refine_ls_wR_factor_gt 0.0982
_refine_ls_wR_factor_ref 0.1249
_reflns_number_gt 3262
_reflns_number_total 7663
_reflns_threshold_expression I>2\s(I)
_cod_data_source_file lh5227.cif
_cod_data_source_block I
_cod_original_cell_volume 1314.40(8)
_cod_database_code 2230066
_cod_database_fobs_code 2230066

loop_
_symmetry_equiv_pos_as_xyz
'x, y, z'
'-x, -y, -z'

loop_
_atom_site_type_symbol
_atom_site_label
_atom_site_fract_x
_atom_site_fract_y
_atom_site_fract_z
_atom_site_U_iso_or_equiv
_atom_site_adp_type
_atom_site_calc_flag
_atom_site_refinement_flags
_atom_site_occupancy
_atom_site_disorder_assembly
_atom_site_disorder_group
Br Br1 -0.38420(5) -0.63922(3) 0.45724(3) 0.09363(18) Uani d . 1 . .
S S1 0.38790(9) 0.12055(6) 0.50298(6) 0.0610(2) Uani d . 1 . .
O O1 -0.1491(2) -0.32668(16) 0.24872(13) 0.0643(5) Uani d . 1 . .
O O2 0.0058(3) -0.17090(17) 0.24065(14) 0.0764(6) Uani d . 1 . .
N N1 0.2137(3) -0.03044(18) 0.55842(16) 0.0540(5) Uani d . 1 . .
N N2 0.3995(3) 0.1301(2) 0.69187(19) 0.0651(7) Uani d . 1 . .
N N3 0.5130(3) 0.23407(18) 0.71595(17) 0.0591(6) Uani d . 1 . .
C C1 -0.3766(4) -0.5695(3) 0.2940(2) 0.0740(8) Uani d . 1 . .
H H1A -0.4596 -0.6386 0.2594 0.089 Uiso calc R 1 . .
C C2 -0.3234(4) -0.4974(2) 0.2462(2) 0.0726(8) Uani d . 1 . .
H H2A -0.3701 -0.5172 0.1795 0.087 Uiso calc R 1 . .
C C3 -0.2001(3) -0.3959(2) 0.2988(2) 0.0568(7) Uani d . 1 . .
C C4 -0.0283(3) -0.2219(2) 0.2938(2) 0.0582(7) Uani d . 1 . .
C C5 0.0446(3) -0.1845(2) 0.39995(19) 0.0509(6) Uani d . 1 . .
C C6 -0.0045(3) -0.2545(2) 0.44803(19) 0.0540(6) Uani d . 1 . .
H H6A 0.0438 -0.2311 0.5152 0.065 Uiso calc R 1 . .
C C7 -0.1285(3) -0.3632(2) 0.39842(19) 0.0529(6) Uani d . 1 . .
C C8 -0.1827(4) -0.4375(2) 0.4461(2) 0.0627(7) Uani d . 1 . .
H H8A -0.1358 -0.4186 0.5126 0.075 Uiso calc R 1 . .
C C9 -0.3070(4) -0.5392(2) 0.3928(2) 0.0651(8) Uani d . 1 . .
C C10 0.1692(3) -0.0710(2) 0.45345(19) 0.0505(6) Uani d . 1 . .
C C11 0.2498(3) -0.0017(2) 0.4115(2) 0.0580(7) Uani d . 1 . .
H H11A 0.2326 -0.0181 0.3423 0.070 Uiso calc R 1 . .
C C12 0.3265(3) 0.0681(2) 0.5923(2) 0.0540(7) Uani d . 1 . .
C C13 0.5912(3) 0.2922(2) 0.8078(2) 0.0549(6) Uani d . 1 . .
C C14 0.5663(4) 0.2503(2) 0.8896(2) 0.0569(7) Uani d . 1 . .
C C15 0.4327(4) 0.2721(3) 0.9451(3) 0.0856(10) Uani d . 1 . .
H H15A 0.3585 0.3140 0.9318 0.103 Uiso calc R 1 . .
C C16 0.4080(5) 0.2325(3) 1.0202(3) 0.0930(10) Uani d . 1 . .
H H16A 0.3189 0.2494 1.0583 0.112 Uiso calc R 1 . .
C C17 0.5125(5) 0.1691(3) 1.0390(2) 0.0788(9) Uani d . 1 . .
H H17A 0.4941 0.1414 1.0889 0.095 Uiso calc R 1 . .
C C18 0.6456(4) 0.1458(3) 0.9841(2) 0.0775(9) Uani d . 1 . .
H H18A 0.7180 0.1026 0.9970 0.093 Uiso calc R 1 . .
C C19 0.6724(4) 0.1868(2) 0.9093(2) 0.0690(8) Uani d . 1 . .
H H19A 0.7630 0.1709 0.8723 0.083 Uiso calc R 1 . .
C C20 0.7132(3) 0.4042(2) 0.8283(2) 0.0567(7) Uani d . 1 . .
C C21 0.7536(4) 0.4354(2) 0.7496(2) 0.0673(8) Uani d . 1 . .
H H21A 0.7037 0.3853 0.6828 0.081 Uiso calc R 1 . .
C C22 0.8674(4) 0.5400(3) 0.7692(3) 0.0784(9) Uani d . 1 . .
H H22A 0.8936 0.5599 0.7155 0.094 Uiso calc R 1 . .
C C23 0.9421(4) 0.6150(3) 0.8679(3) 0.0815(9) Uani d . 1 . .
H H23A 1.0189 0.6853 0.8811 0.098 Uiso calc R 1 . .
C C24 0.9026(4) 0.5853(3) 0.9461(3) 0.0789(9) Uani d . 1 . .
H H24A 0.9521 0.6361 1.0130 0.095 Uiso calc R 1 . .
C C25 0.7901(4) 0.4809(2) 0.9271(2) 0.0683(8) Uani d . 1 . .
H H25A 0.7654 0.4615 0.9812 0.082 Uiso calc R 1 . .
C C26 0.9833(5) 0.0897(3) 0.2392(3) 0.0975(11) Uani d . 1 . .
H H26A 0.9796 0.0622 0.2935 0.117 Uiso calc PR 0.372(7) A 1
H H26B 0.9696 0.0357 0.2707 0.117 Uiso d PR 0.628(7) A 2
Cl Cl1A 0.8630(12) -0.0189(3) 0.1341(3) 0.136(3) Uani d P 0.372(7) A 1
Cl Cl2A 1.1856(9) 0.1392(9) 0.2352(8) 0.157(3) Uani d P 0.372(7) A 1
Cl Cl3A 0.8588(9) 0.2080(4) 0.2724(5) 0.0986(14) Uani d P 0.372(7) A 1
Cl Cl1B 0.9957(6) 0.0084(4) 0.1053(2) 0.1538(16) Uani d P 0.628(7) A 2
Cl Cl2B 1.1788(7) 0.1888(3) 0.2910(3) 0.1360(14) Uani d P 0.628(7) A 2
Cl Cl3B 0.8225(10) 0.1494(8) 0.2524(5) 0.213(3) Uani d P 0.628(7) A 2
H H1N2 0.384(4) 0.102(3) 0.737(2) 0.091(11) Uiso d . 1 . .

loop_
_atom_site_aniso_label
_atom_site_aniso_U_11
_atom_site_aniso_U_22
_atom_site_aniso_U_33
_atom_site_aniso_U_12
_atom_site_aniso_U_13
_atom_site_aniso_U_23
Br1 0.1128(3) 0.0744(2) 0.0971(3) -0.0036(2) 0.0211(2) 0.0490(2)
S1 0.0596(5) 0.0589(4) 0.0710(5) 0.0057(3) 0.0107(4) 0.0367(4)
O1 0.0655(12) 0.0705(12) 0.0572(11) 0.0013(10) -0.0032(9) 0.0344(9)
O2 0.0841(15) 0.0871(13) 0.0646(12) -0.0019(11) 0.0008(10) 0.0483(11)
N1 0.0526(13) 0.0562(12) 0.0549(14) 0.0093(11) 0.0099(11) 0.0263(11)
N2 0.0742(17) 0.0621(14) 0.0549(16) 0.0001(13) 0.0053(13) 0.0272(13)
N3 0.0565(14) 0.0509(12) 0.0676(16) 0.0045(11) 0.0083(12) 0.0261(11)
C1 0.073(2) 0.0605(17) 0.079(2) -0.0024(15) 0.0021(17) 0.0286(16)
C2 0.071(2) 0.0718(18) 0.0674(19) 0.0002(17) -0.0081(16) 0.0311(16)
C3 0.0519(16) 0.0585(15) 0.0644(18) 0.0090(14) 0.0076(14) 0.0320(14)
C4 0.0489(17) 0.0678(17) 0.0636(18) 0.0086(14) 0.0065(14) 0.0356(15)
C5 0.0444(15) 0.0606(15) 0.0518(15) 0.0123(13) 0.0079(12) 0.0275(13)
C6 0.0555(16) 0.0586(15) 0.0479(15) 0.0086(13) 0.0062(12) 0.0244(13)
C7 0.0537(16) 0.0541(14) 0.0518(16) 0.0113(13) 0.0104(13) 0.0235(12)
C8 0.0709(19) 0.0566(16) 0.0599(17) 0.0080(15) 0.0134(15) 0.0262(14)
C9 0.071(2) 0.0552(16) 0.072(2) 0.0083(15) 0.0191(16) 0.0304(15)
C10 0.0460(15) 0.0539(14) 0.0576(17) 0.0125(12) 0.0084(12) 0.0289(13)
C11 0.0575(17) 0.0646(16) 0.0598(16) 0.0117(13) 0.0091(13) 0.0348(14)
C12 0.0498(16) 0.0543(15) 0.0647(18) 0.0134(13) 0.0140(14) 0.0304(14)
C13 0.0546(16) 0.0530(14) 0.0573(17) 0.0130(13) 0.0086(14) 0.0230(13)
C14 0.0532(17) 0.0545(15) 0.0578(17) 0.0042(14) 0.0013(14) 0.0225(13)
C15 0.083(2) 0.113(3) 0.090(2) 0.043(2) 0.030(2) 0.062(2)
C16 0.090(3) 0.124(3) 0.089(2) 0.040(2) 0.037(2) 0.060(2)
C17 0.092(3) 0.078(2) 0.068(2) 0.0045(19) 0.0092(19) 0.0389(17)
C18 0.088(3) 0.0714(19) 0.083(2) 0.0185(18) 0.005(2) 0.0433(17)
C19 0.0654(19) 0.0707(18) 0.080(2) 0.0171(16) 0.0148(16) 0.0398(17)
C20 0.0539(17) 0.0526(15) 0.0653(18) 0.0127(13) 0.0068(14) 0.0266(14)
C21 0.069(2) 0.0631(17) 0.0687(19) 0.0103(15) 0.0092(15) 0.0289(15)
C22 0.079(2) 0.0716(19) 0.093(2) 0.0081(17) 0.0210(19) 0.0460(19)
C23 0.074(2) 0.0603(18) 0.107(3) 0.0039(16) 0.006(2) 0.038(2)
C24 0.071(2) 0.0663(19) 0.086(2) 0.0033(17) -0.0089(17) 0.0267(18)
C25 0.073(2) 0.0603(17) 0.071(2) 0.0127(16) 0.0038(16) 0.0290(16)
C26 0.118(3) 0.095(2) 0.098(3) 0.022(2) -0.002(2) 0.063(2)
Cl1A 0.211(7) 0.0912(19) 0.097(3) 0.014(3) -0.030(3) 0.0435(17)
Cl2A 0.108(4) 0.223(8) 0.229(8) 0.052(5) 0.074(5) 0.171(7)
Cl3A 0.117(3) 0.107(2) 0.098(2) 0.055(2) 0.0259(19) 0.055(2)
Cl1B 0.160(3) 0.148(2) 0.1210(18) 0.065(2) 0.0162(18) 0.0132(15)
Cl2B 0.174(3) 0.1110(18) 0.128(2) -0.0059(17) -0.007(2) 0.0741(17)
Cl3B 0.280(6) 0.332(7) 0.185(4) 0.231(6) 0.132(4) 0.190(5)

loop_
_atom_type_symbol
_atom_type_description
_atom_type_scat_dispersion_real
_atom_type_scat_dispersion_imag
_atom_type_scat_source
C C 0.0033 0.0016 'International Tables Vol C Tables 4.2.6.8 and 6.1.1.4'
H H 0.0000 0.0000 'International Tables Vol C Tables 4.2.6.8 and 6.1.1.4'
N N 0.0061 0.0033 'International Tables Vol C Tables 4.2.6.8 and 6.1.1.4'
O O 0.0106 0.0060 'International Tables Vol C Tables 4.2.6.8 and 6.1.1.4'
S S 0.1246 0.1234 'International Tables Vol C Tables 4.2.6.8 and 6.1.1.4'
Br Br -0.2901 2.4595 'International Tables Vol C Tables 4.2.6.8 and 6.1.1.4'
Cl Cl 0.1484 0.1585 'International Tables Vol C Tables 4.2.6.8 and 6.1.1.4'

loop_
_geom_angle_atom_site_label_1
_geom_angle_atom_site_label_2
_geom_angle_atom_site_label_3
_geom_angle_site_symmetry_1
_geom_angle_site_symmetry_3
_geom_angle
_geom_angle_publ_flag
C11 S1 C12 . . 87.98(13) ?
C3 O1 C4 . . 122.8(2) ?
C12 N1 C10 . . 109.2(2) ?
C12 N2 N3 . . 117.0(2) ?
C12 N2 H1N2 . . 122(2) ?
N3 N2 H1N2 . . 120(2) ?
C13 N3 N2 . . 118.9(2) ?
C9 C1 C2 . . 120.1(3) ?
C9 C1 H1A . . 119.9 ?
C2 C1 H1A . . 119.9 ?
C3 C2 C1 . . 118.8(3) ?
C3 C2 H2A . . 120.6 ?
C1 C2 H2A . . 120.6 ?
O1 C3 C2 . . 117.3(2) ?
O1 C3 C7 . . 120.5(2) ?
C2 C3 C7 . . 122.2(2) ?
O2 C4 O1 . . 115.8(2) ?
O2 C4 C5 . . 126.9(2) ?
O1 C4 C5 . . 117.3(2) ?
C6 C5 C4 . . 119.4(2) ?
C6 C5 C10 . . 120.9(2) ?
C4 C5 C10 . . 119.7(2) ?
C5 C6 C7 . . 121.7(2) ?
C5 C6 H6A . . 119.1 ?
C7 C6 H6A . . 119.1 ?
C3 C7 C8 . . 118.5(2) ?
C3 C7 C6 . . 118.3(2) ?
C8 C7 C6 . . 123.2(2) ?
C9 C8 C7 . . 118.9(3) ?
C9 C8 H8A . . 120.5 ?
C7 C8 H8A . . 120.5 ?
C1 C9 C8 . . 121.4(2) ?
C1 C9 Br1 . . 119.3(2) ?
C8 C9 Br1 . . 119.3(2) ?
C11 C10 N1 . . 115.4(2) ?
C11 C10 C5 . . 127.3(2) ?
N1 C10 C5 . . 117.4(2) ?
C10 C11 S1 . . 110.9(2) ?
C10 C11 H11A . . 124.6 ?
S1 C11 H11A . . 124.6 ?
N1 C12 N2 . . 124.1(2) ?
N1 C12 S1 . . 116.6(2) ?
N2 C12 S1 . . 119.33(19) ?
N3 C13 C20 . . 116.0(2) ?
N3 C13 C14 . . 123.1(2) ?
C20 C13 C14 . . 120.9(2) ?
C19 C14 C15 . . 118.7(3) ?
C19 C14 C13 . . 120.9(3) ?
C15 C14 C13 . . 120.4(3) ?
C14 C15 C16 . . 120.6(3) ?
C14 C15 H15A . . 119.7 ?
C16 C15 H15A . . 119.7 ?
C17 C16 C15 . . 120.5(3) ?
C17 C16 H16A . . 119.8 ?
C15 C16 H16A . . 119.8 ?
C16 C17 C18 . . 119.8(3) ?
C16 C17 H17A . . 120.1 ?
C18 C17 H17A . . 120.1 ?
C17 C18 C19 . . 120.0(3) ?
C17 C18 H18A . . 120.0 ?
C19 C18 H18A . . 120.0 ?
C14 C19 C18 . . 120.4(3) ?
C14 C19 H19A . . 119.8 ?
C18 C19 H19A . . 119.8 ?
C21 C20 C25 . . 118.1(2) ?
C21 C20 C13 . . 121.0(2) ?
C25 C20 C13 . . 120.9(2) ?
C20 C21 C22 . . 120.8(3) ?
C20 C21 H21A . . 119.6 ?
C22 C21 H21A . . 119.6 ?
C23 C22 C21 . . 120.2(3) ?
C23 C22 H22A . . 119.9 ?
C21 C22 H22A . . 119.9 ?
C24 C23 C22 . . 119.5(3) ?
C24 C23 H23A . . 120.3 ?
C22 C23 H23A . . 120.3 ?
C23 C24 C25 . . 120.6(3) ?
C23 C24 H24A . . 119.7 ?
C25 C24 H24A . . 119.7 ?
C24 C25 C20 . . 120.8(3) ?
C24 C25 H25A . . 119.6 ?
C20 C25 H25A . . 119.6 ?
Cl3B C26 Cl2A . . 132.4(4) ?
Cl3B C26 Cl1A . . 85.1(3) ?
Cl2A C26 Cl1A . . 119.6(4) ?
Cl3B C26 Cl2B . . 115.0(4) ?
Cl2A C26 Cl2B . . 27.3(3) ?
Cl1A C26 Cl2B . . 146.5(4) ?
Cl3B C26 Cl1B . . 110.0(3) ?
Cl2A C26 Cl1B . . 79.3(4) ?
Cl1A C26 Cl1B . . 40.7(2) ?
Cl2B C26 Cl1B . . 105.8(3) ?
Cl3B C26 Cl3A . . 20.7(4) ?
Cl2A C26 Cl3A . . 112.6(4) ?
Cl1A C26 Cl3A . . 102.1(4) ?
Cl2B C26 Cl3A . . 94.4(3) ?
Cl1B C26 Cl3A . . 116.5(3) ?
Cl3B C26 H26A . . 101.7 ?
Cl2A C26 H26A . . 107.3 ?
Cl1A C26 H26A . . 107.3 ?
Cl2B C26 H26A . . 95.1 ?
Cl1B C26 H26A . . 129.1 ?
Cl3A C26 H26A . . 107.3 ?
Cl3B C26 H26B . . 108.6 ?
Cl2A C26 H26B . . 112.0 ?
Cl1A C26 H26B . . 88.0 ?
Cl2B C26 H26B . . 108.5 ?
Cl1B C26 H26B . . 108.8 ?
Cl3A C26 H26B . . 120.5 ?
H26A C26 H26B . . 20.9 ?

loop_
_geom_bond_atom_site_label_1
_geom_bond_atom_site_label_2
_geom_bond_site_symmetry_2
_geom_bond_distance
_geom_bond_publ_flag
Br1 C9 . 1.898(3) ?
S1 C11 . 1.716(3) ?
S1 C12 . 1.732(2) ?
O1 C3 . 1.372(3) ?
O1 C4 . 1.379(3) ?
O2 C4 . 1.202(3) ?
N1 C12 . 1.295(3) ?
N1 C10 . 1.390(3) ?
N2 C12 . 1.362(3) ?
N2 N3 . 1.363(3) ?
N2 H1N2 . 0.87(3) ?
N3 C13 . 1.284(3) ?
C1 C9 . 1.375(4) ?
C1 C2 . 1.378(4) ?
C1 H1A . 0.9300 ?
C2 C3 . 1.373(3) ?
C2 H2A . 0.9300 ?
C3 C7 . 1.384(4) ?
C4 C5 . 1.461(3) ?
C5 C6 . 1.353(3) ?
C5 C10 . 1.473(3) ?
C6 C7 . 1.428(3) ?
C6 H6A . 0.9300 ?
C7 C8 . 1.402(3) ?
C8 C9 . 1.381(4) ?
C8 H8A . 0.9300 ?
C10 C11 . 1.354(3) ?
C11 H11A . 0.9300 ?
C13 C20 . 1.483(3) ?
C13 C14 . 1.488(3) ?
C14 C19 . 1.370(4) ?
C14 C15 . 1.377(4) ?
C15 C16 . 1.379(4) ?
C15 H15A . 0.9300 ?
C16 C17 . 1.353(4) ?
C16 H16A . 0.9300 ?
C17 C18 . 1.371(4) ?
C17 H17A . 0.9300 ?
C18 C19 . 1.387(4) ?
C18 H18A . 0.9300 ?
C19 H19A . 0.9300 ?
C20 C21 . 1.382(4) ?
C20 C25 . 1.387(4) ?
C21 C22 . 1.383(4) ?
C21 H21A . 0.9300 ?
C22 C23 . 1.378(4) ?
C22 H22A . 0.9300 ?
C23 C24 . 1.364(4) ?
C23 H23A . 0.9300 ?
C24 C25 . 1.378(4) ?
C24 H24A . 0.9300 ?
C25 H25A . 0.9300 ?
C26 Cl3B . 1.599(7) ?
C26 Cl2A . 1.655(8) ?
C26 Cl1A . 1.674(5) ?
C26 Cl2B . 1.740(6) ?
C26 Cl1B . 1.798(5) ?
C26 Cl3A . 1.869(7) ?
C26 H26A . 0.9800 ?
C26 H26B . 0.9601 ?

loop_
_geom_hbond_atom_site_label_D
_geom_hbond_atom_site_label_H
_geom_hbond_atom_site_label_A
_geom_hbond_site_symmetry_A
_geom_hbond_distance_DH
_geom_hbond_distance_HA
_geom_hbond_distance_DA
_geom_hbond_angle_DHA
_geom_hbond_publ_flag
C11 H11A O2 . 0.93 2.32 2.868(4) 117 yes
C19 H19A O2 2_656 0.93 2.54 3.448(4) 165 yes
C26 H26B O2 1_655 0.96 2.55 3.350(5) 141 yes

loop_
_geom_torsion_atom_site_label_1
_geom_torsion_atom_site_label_2
_geom_torsion_atom_site_label_3
_geom_torsion_atom_site_label_4
_geom_torsion_site_symmetry_1
_geom_torsion_site_symmetry_2
_geom_torsion_site_symmetry_3
_geom_torsion_site_symmetry_4
_geom_torsion
_geom_torsion_publ_flag
C12 N2 N3 C13 . . . . -176.4(2) ?
C9 C1 C2 C3 . . . . 0.2(5) ?
C4 O1 C3 C2 . . . . 179.0(3) ?
C4 O1 C3 C7 . . . . -1.1(4) ?
C1 C2 C3 O1 . . . . 179.5(3) ?
C1 C2 C3 C7 . . . . -0.4(5) ?
C3 O1 C4 O2 . . . . 179.1(2) ?
C3 O1 C4 C5 . . . . -0.8(4) ?
O2 C4 C5 C6 . . . . -178.0(3) ?
O1 C4 C5 C6 . . . . 1.9(4) ?
O2 C4 C5 C10 . . . . 2.5(4) ?
O1 C4 C5 C10 . . . . -177.6(2) ?
C4 C5 C6 C7 . . . . -1.2(4) ?
C10 C5 C6 C7 . . . . 178.3(2) ?
O1 C3 C7 C8 . . . . -179.1(2) ?
C2 C3 C7 C8 . . . . 0.8(4) ?
O1 C3 C7 C6 . . . . 1.8(4) ?
C2 C3 C7 C6 . . . . -178.3(3) ?
C5 C6 C7 C3 . . . . -0.6(4) ?
C5 C6 C7 C8 . . . . -179.7(3) ?
C3 C7 C8 C9 . . . . -1.0(4) ?
C6 C7 C8 C9 . . . . 178.1(3) ?
C2 C1 C9 C8 . . . . -0.4(5) ?
C2 C1 C9 Br1 . . . . 179.4(2) ?
C7 C8 C9 C1 . . . . 0.8(4) ?
C7 C8 C9 Br1 . . . . -179.0(2) ?
C12 N1 C10 C11 . . . . -0.1(3) ?
C12 N1 C10 C5 . . . . 178.5(2) ?
C6 C5 C10 C11 . . . . 168.7(3) ?
C4 C5 C10 C11 . . . . -11.8(4) ?
C6 C5 C10 N1 . . . . -9.7(4) ?
C4 C5 C10 N1 . . . . 169.8(2) ?
N1 C10 C11 S1 . . . . -0.1(3) ?
C5 C10 C11 S1 . . . . -178.5(2) ?
C12 S1 C11 C10 . . . . 0.2(2) ?
C10 N1 C12 N2 . . . . -178.7(2) ?
C10 N1 C12 S1 . . . . 0.3(3) ?
N3 N2 C12 N1 . . . . -178.3(2) ?
N3 N2 C12 S1 . . . . 2.8(3) ?
C11 S1 C12 N1 . . . . -0.3(2) ?
C11 S1 C12 N2 . . . . 178.7(2) ?
N2 N3 C13 C20 . . . . 179.8(2) ?
N2 N3 C13 C14 . . . . 1.1(4) ?
N3 C13 C14 C19 . . . . 94.4(3) ?
C20 C13 C14 C19 . . . . -84.2(3) ?
N3 C13 C14 C15 . . . . -83.9(4) ?
C20 C13 C14 C15 . . . . 97.5(3) ?
C19 C14 C15 C16 . . . . 1.1(5) ?
C13 C14 C15 C16 . . . . 179.3(3) ?
C14 C15 C16 C17 . . . . -1.5(5) ?
C15 C16 C17 C18 . . . . 1.1(5) ?
C16 C17 C18 C19 . . . . -0.3(5) ?
C15 C14 C19 C18 . . . . -0.3(4) ?
C13 C14 C19 C18 . . . . -178.5(3) ?
C17 C18 C19 C14 . . . . -0.1(4) ?
N3 C13 C20 C21 . . . . -7.5(4) ?
C14 C13 C20 C21 . . . . 171.2(3) ?
N3 C13 C20 C25 . . . . 172.5(3) ?
C14 C13 C20 C25 . . . . -8.8(4) ?
C25 C20 C21 C22 . . . . 0.0(4) ?
C13 C20 C21 C22 . . . . 179.9(3) ?
C20 C21 C22 C23 . . . . -0.1(5) ?
C21 C22 C23 C24 . . . . -0.2(5) ?
C22 C23 C24 C25 . . . . 0.5(5) ?
C23 C24 C25 C20 . . . . -0.7(5) ?
C21 C20 C25 C24 . . . . 0.4(4) ?
C13 C20 C25 C24 . . . . -179.6(3) ?
